data_9013419
loop_
_publ_author_name
'Zarechnaya, E. Y.'
'Dubrovinsky, L.'
'Dubrovinskaia, N.'
'Filinchuk, Y.'
'Chernyshov, D.'
'Dmitriev, V.'
'Miyajima, N.'
'El Goresy, A.'
'Braun, H. F.'
'Van Smaalen, S.'
'Kantor, I.'
'Kantor, A.'
'Prakapenka, V.'
'Hanfland, M.'
'Mikhaylushkin, A. S.'
'Abrikosov, I. A.'
'Simak, S. I.'

_publ_section_title
;
 Superhard semiconducting optically transparent high pressure phase of boron
 Note: crystal quenched from 20 GPa, 1700 K
;
_journal_name_full 'Physical Review Letters'
_journal_page_first 185501
_journal_page_last 1185501-4
_journal_paper_doi 10.1103/PhysRevLett.102.185501
_journal_volume 102
_journal_year 2009
_chemical_compound_source Synthetic
_chemical_formula_sum B
_chemical_name_common Boron
_chemical_name_mineral Boron
_space_group_IT_number 58
_symmetry_space_group_name_Hall '-P 2 2n'
_symmetry_space_group_name_H-M 'P n n m'
_cell_angle_alpha 90
_cell_angle_beta 90
_cell_angle_gamma 90
_cell_length_a 5.0576
_cell_length_b 5.6245
_cell_length_c 6.9884
_cell_formula_units_Z 28
_cell_volume 198.795
_database_code_amcsd 0015285
_exptl_crystal_density_diffrn 2.529
_exptl_crystal_pressure_history 'quenched from 20 GPa'
_exptl_crystal_thermal_history 'quenched from 20 GPa, 1700 K'
_cod_database_code 9013419

loop_
_space_group_symop_operation_xyz
x,y,z
1/2+x,1/2-y,1/2+z
1/2-x,1/2+y,1/2-z
1/2-x,1/2+y,1/2+z
1/2+x,1/2-y,1/2-z
x,y,-z
-x,-y,z
-x,-y,-z

loop_
_atom_site_label
_atom_site_fract_x
_atom_site_fract_y
_atom_site_fract_z
B1 0.15390 0.59380 0.79240
B2 0.64690 0.72840 0.50000
B3 0.33620 0.50760 0.00000
B4 0.83910 0.71890 0.87370
B5 0.66900 0.98230 0.00000

loop_
_cod_related_entry_id
_cod_related_entry_database
_cod_related_entry_code
1 AMCSD 0015285
